data_4115344
loop_
_publ_author_name
'M. Esther Garc\'ia'
'V\'ictor Riera'
'Miguel A. Ruiz'
'David S\'aez'
'Jacqueline Vaissermann'
'John C. Jeffery'

_publ_contact_author 'Ruiz, Miguel A.'
_publ_contact_author_email ' mara@sauron.quimica.uniovi.es '
_publ_contact_author_fax ' 34 985 103446 '
_publ_section_title
;
 High Yield Synthesis and Reactivity of a Phosphinidene Bridged
 Dimolybdenum Complex
;
_journal_name_full 'Journal of the American Chemical Society'
_journal_page_first 14304
_journal_page_last 14305
_journal_paper_doi 10.1021/ja021072o
_journal_volume 124
_journal_year 2002
_chemical_compound_source
;
?
;
_chemical_formula_moiety ' C30 H39 I2 Mo2 O2 P1  '
_chemical_formula_sum 'C30 H39 I2 Mo2 O2 P'
_chemical_formula_weight 908.3
_chemical_name_systematic
;
?
;
_space_group_IT_number 15
_symmetry_cell_setting monoclinic
_symmetry_space_group_name_Hall '-C 2yc'
_symmetry_space_group_name_H-M 'C 1 2/c 1'
_atom_sites_solution_primary
;
 H atoms placed geometrically after each cycle, one overall isotropic
 thermal parameter refined.
;
_cell_angle_alpha 90
_cell_angle_beta 113.13(5)
_cell_angle_gamma 90
_cell_formula_units_Z 4
_cell_length_a 14.673(5)
_cell_length_b 14.438(6)
_cell_length_c 16.653(16)
_cell_measurement_reflns_used 25
_cell_measurement_temperature 295
_cell_measurement_theta_max 10.3
_cell_measurement_theta_min 10
_cell_volume 3244(4)
_computing_cell_refinement 'CAD-4 software (Enraf-Nonius, 1989)'
_computing_data_collection 'CAD-4 software (Enraf-Nonius, 1989)'
_computing_data_reduction
;
RC93 (Watkin, D.J., Prout, C.K., Lilley, P.M.deQ. 1994)
;
_computing_molecular_graphics
;
 CAMERON (Watkin, Prout & Pearce,  1996)
;
_computing_publication_material
;
CRYSTALS Issue 10 (Watkin, Prout, Carruthers & Betteridge, 1996)
;
_computing_structure_refinement
;
CRYSTALS Issue 10 (Watkin, Prout, Carruthers & Betteridge, 1996)
;
_diffrn_ambient_temperature 295
_diffrn_measurement_device 'Enraf-nonius CAD4 '
_diffrn_measurement_method 2\q/\w
_diffrn_radiation_monochromator graphite
_diffrn_radiation_type 'Mo K\a'
_diffrn_radiation_wavelength 0.71069
_diffrn_reflns_av_R_equivalents 0.07
_diffrn_reflns_limit_h_max 17
_diffrn_reflns_limit_h_min 0
_diffrn_reflns_limit_k_max 17
_diffrn_reflns_limit_k_min 0
_diffrn_reflns_limit_l_max 18
_diffrn_reflns_limit_l_min -19
_diffrn_reflns_number 3106
_diffrn_reflns_theta_max 25
_diffrn_reflns_theta_min 1
_diffrn_standards_decay_% 5.19
_diffrn_standards_interval_time 3600
_diffrn_standards_number 2
_exptl_absorpt_coefficient_mu 2.71
_exptl_absorpt_correction_T_max 1.00
_exptl_absorpt_correction_T_min 0.85
_exptl_absorpt_correction_type DIFABS
_exptl_absorpt_process_details 'refined from delta-F'
_exptl_crystal_colour 'dark red '
_exptl_crystal_density_diffrn 1.86
_exptl_crystal_description 'block '
_exptl_crystal_F_000 1703.80
_exptl_crystal_size_max 0.2
_exptl_crystal_size_mid 0.2
_exptl_crystal_size_min 0.1
_refine_diff_density_max 0.60
_refine_diff_density_min -0.57
_refine_ls_extinction_method none
_refine_ls_goodness_of_fit_obs 1.1287
_refine_ls_matrix_type full
_refine_ls_number_parameters 184
_refine_ls_number_reflns 1551
_refine_ls_R_factor_obs 0.0421
_refine_ls_shift/esd_max 0.043855
_refine_ls_structure_factor_coef F
_refine_ls_weighting_scheme
;
 Chebychev polynomial (Carruthers & Watkin, 1979)
;
_refine_ls_wR_factor_obs 0.0516
_reflns_number_observed 1551
_reflns_number_total 2855
_reflns_observed_criterion >3.00\s(I)
_cod_data_source_file ja021072o_s1_2.cif
_cod_data_source_block compound4
_cod_original_sg_symbol_H-M 'C 1 2/c 1 '
_cod_original_formula_sum ' C30 H39 I2 Mo2 O2 P1 '
_cod_database_code 4115344

loop_
_symmetry_equiv_pos_as_xyz
x,y,z
-x,-y,-z
x+1/2,y+1/2,z
-x+1/2,-y+1/2,-z
-x,y,-z+1/2
x,-y,z+1/2
-x+1/2,y+1/2,-z+1/2
x+1/2,-y+1/2,z+1/2

loop_
_atom_site_aniso_label
_atom_site_aniso_U_11
_atom_site_aniso_U_22
_atom_site_aniso_U_33
_atom_site_aniso_U_23
_atom_site_aniso_U_13
_atom_site_aniso_U_12
MO1 0.0351(4) 0.0284(4) 0.0409(5) -0.0000(4) 0.0210(3) 0.0010(3)
I1 0.0549(5) 0.0659(5) 0.0547(5) 0.0171(4) 0.0143(4) 0.0128(4)
P1 0.034(2) 0.026(1) 0.028(2) 0.0000 0.018(1) 0.0000
O11 0.063(5) 0.057(5) 0.081(6) 0.001(4) 0.033(5) -0.025(4)
C1 0.025(6) 0.038(6) 0.010(6) 0.0000 0.011(5) 0.0000
C2 0.045(5) 0.026(4) 0.029(5) -0.001(4) 0.018(4) -0.001(4)
C3 0.051(6) 0.034(4) 0.016(5) -0.001(4) 0.016(4) 0.000(4)
C4 0.032(7) 0.035(7) 0.037(8) 0.0000 0.007(6) 0.0000
C11 0.039(5) 0.035(5) 0.059(7) -0.002(5) 0.033(5) -0.003(4)
C12 0.059(7) 0.054(6) 0.051(7) -0.019(6) 0.023(6) 0.004(5)
C13 0.051(6) 0.036(5) 0.029(5) -0.018(4) 0.031(5) -0.008(4)
C14 0.065(8) 0.057(6) 0.08(1) -0.029(7) 0.054(8) -0.007(6)
C15 0.063(7) 0.045(5) 0.059(7) -0.000(5) 0.033(6) 0.013(5)
C16 0.061(7) 0.039(5) 0.062(7) -0.014(5) 0.037(6) -0.005(5)
C21 0.067(7) 0.032(4) 0.018(5) -0.002(4) 0.017(5) -0.003(4)
C22 0.12(1) 0.067(7) 0.022(6) -0.005(5) 0.033(7) -0.012(7)
C23 0.076(8) 0.058(7) 0.042(6) -0.004(5) 0.037(6) -0.006(6)
C24 0.085(9) 0.066(7) 0.023(6) 0.005(5) 0.019(6) 0.010(6)
C41 0.062(9) 0.025(6) 0.029(7) 0.0000 0.030(7) 0.0000
C42 0.09(2) 0.03(1) 0.05(2) -0.01(1) 0.03(1) -0.03(1)
C43 0.25(5) 0.02(1) 0.09(3) 0.03(1) 0.10(3) 0.01(2)
C44 0.12(2) 0.02(1) 0.17(4) -0.00(2) 0.11(3) 0.01(1)

loop_
_atom_site_label
_atom_site_fract_x
_atom_site_fract_y
_atom_site_fract_z
_atom_site_U_iso_or_equiv
_atom_site_occupancy
_atom_site_thermal_displace_type
MO1 0.39559(6) -0.00354(5) 0.74106(5) 0.0321 1.0000 Uani
I1 0.28441(6) 0.05042(6) 0.57193(5) 0.0581 1.0000 Uani
P1 0.5000 -0.1250(2) 0.7500 0.0267 1.0000 Uani
O11 0.2604(6) -0.1763(5) 0.7024(6) 0.0596 1.0000 Uani
C1 0.5000 -0.2540(8) 0.7500 0.0180 1.0000 Uani
C2 0.4866(7) -0.3031(6) 0.6720(6) 0.0313 1.0000 Uani
C3 0.4875(7) -0.3987(6) 0.6749(5) 0.0287 1.0000 Uani
C4 0.5000 -0.4478(9) 0.7500 0.0359 1.0000 Uani
C11 0.3107(7) -0.1136(6) 0.7140(7) 0.0371 1.0000 Uani
C12 0.4520(8) 0.0525(7) 0.8831(7) 0.0503 1.0000 Uani
C13 0.3514(7) 0.0256(6) 0.8583(6) 0.0220 1.0000 Uani
C14 0.2953(9) 0.0808(8) 0.7906(9) 0.0504 1.0000 Uani
C15 0.3556(9) 0.1492(7) 0.7733(8) 0.0504 1.0000 Uani
C16 0.4509(8) 0.1297(7) 0.8316(8) 0.0465 1.0000 Uani
C21 0.4724(8) -0.2600(6) 0.5812(6) 0.0323 1.0000 Uani
C22 0.444(1) -0.3349(9) 0.5085(7) 0.0499 1.0000 Uani
C23 0.5680(9) -0.2177(8) 0.5852(7) 0.0502 1.0000 Uani
C24 0.390(1) -0.1892(8) 0.5511(7) 0.0493 1.0000 Uani
C41 0.5000 -0.5550(8) 0.7500 0.0297 1.0000 Uani
C42 0.400(2) -0.590(1) 0.673(2) 0.0493 0.5000 Uani
C43 0.492(4) -0.598(2) 0.833(2) 0.0512 0.5000 Uani
C44 0.588(3) -0.586(1) 0.737(3) 0.0487 0.5000 Uani
H31 0.4781 -0.4344 0.6200 0.09(1) 1.0000 Uiso
H121 0.5108 0.0202 0.9282 0.09(1) 1.0000 Uiso
H131 0.3268 -0.0249 0.8869 0.09(1) 1.0000 Uiso
H141 0.2212 0.0724 0.7584 0.09(1) 1.0000 Uiso
H151 0.3312 0.1999 0.7267 0.09(1) 1.0000 Uiso
H161 0.5128 0.1658 0.8377 0.09(1) 1.0000 Uiso
H221 0.4356 -0.3074 0.4510 0.09(1) 1.0000 Uiso
H222 0.4983 -0.3836 0.5243 0.09(1) 1.0000 Uiso
H223 0.3810 -0.3670 0.5026 0.09(1) 1.0000 Uiso
H231 0.5599 -0.1897 0.5273 0.09(1) 1.0000 Uiso
H232 0.6218 -0.2663 0.6006 0.09(1) 1.0000 Uiso
H233 0.5913 -0.1675 0.6309 0.09(1) 1.0000 Uiso
H241 0.3825 -0.1621 0.4930 0.09(1) 1.0000 Uiso
H242 0.4049 -0.1369 0.5947 0.09(1) 1.0000 Uiso
H243 0.3254 -0.2182 0.5448 0.09(1) 1.0000 Uiso

loop_
_atom_type_symbol
_atom_type_scat_dispersion_real
_atom_type_scat_dispersion_imag
_atom_type_scat_Cromer_Mann_a1
_atom_type_scat_Cromer_Mann_b1
_atom_type_scat_Cromer_Mann_a2
_atom_type_scat_Cromer_Mann_b2
_atom_type_scat_Cromer_Mann_a3
_atom_type_scat_Cromer_Mann_b3
_atom_type_scat_Cromer_Mann_a4
_atom_type_scat_Cromer_Mann_b4
_atom_type_scat_Cromer_Mann_c
_atom_type_scat_source
'C   ' 0.0020 0.0020 2.3100 20.8439 1.0200 10.2075 1.5886 0.5687 0.8650 51.6512 0.2156 International_Tables_Vol_IV_Table_2.2B
'H   ' 0.0000 0.0000 0.4930 10.5109 0.3229 26.1257 0.1402 3.1424 0.0408 57.7997 0.0030 International_Tables_Vol_IV_Table_2.2B
'I   ' -0.7260 1.8120 20.1472 4.3470 18.9949 0.3814 7.5138 27.7660 2.2735 66.8776 4.0712 International_Tables_Vol_IV_Table_2.2B
'Mo  ' -1.8250 0.6880 3.7025 0.2772 17.2356 1.0958 12.8876 11.0040 3.7429 61.6584 4.3875 International_Tables_Vol_IV_Table_2.2B
'O   ' 0.0080 0.0060 3.0485 13.2771 2.2868 5.7011 1.5463 0.3239 0.8670 32.9089 0.2508 International_Tables_Vol_IV_Table_2.2B
'P   ' 0.0900 0.0950 6.4345 1.9067 4.1791 27.1570 1.7800 0.5260 1.4908 68.1645 1.1149 International_Tables_Vol_IV_Table_2.2B

loop_
_geom_angle_atom_site_label_1
_geom_angle_site_symmetry_1
_geom_angle_atom_site_label_2
_geom_angle_atom_site_label_3
_geom_angle_site_symmetry_3
_geom_angle
_geom_angle_publ_flag
MO1 5_656 MO1 I1 . 106.06(4) no
MO1 5_656 MO1 P1 . 49.84(5) no
I1 . MO1 P1 . 113.23(3) no
MO1 5_656 MO1 C11 . 124.3(3) no
I1 . MO1 C11 . 85.8(3) no
P1 . MO1 C11 . 75.1(3) no
MO1 5_656 MO1 C12 . 87.5(3) no
I1 . MO1 C12 . 140.7(3) no
P1 . MO1 C12 . 103.8(3) no
C11 . MO1 C12 . 117.1(4) no
MO1 5_656 MO1 C13 . 122.3(3) no
I1 . MO1 C13 . 124.0(3) no
P1 . MO1 C13 . 118.9(3) no
C11 . MO1 C13 . 88.7(3) no
C12 . MO1 C13 . 35.6(4) no
MO1 5_656 MO1 C14 . 138.4(3) no
I1 . MO1 C14 . 90.7(4) no
P1 . MO1 C14 . 152.5(3) no
C11 . MO1 C14 . 94.2(4) no
C12 . MO1 C14 . 58.1(4) no
MO1 5_656 MO1 C15 . 108.2(3) no
I1 . MO1 C15 . 82.5(3) no
P1 . MO1 C15 . 154.8(3) no
C11 . MO1 C15 . 127.5(4) no
C12 . MO1 C15 . 58.1(4) no
MO1 5_656 MO1 C16 . 81.6(2) no
I1 . MO1 C16 . 109.7(3) no
P1 . MO1 C16 . 121.6(3) no
C11 . MO1 C16 . 145.9(4) no
C12 . MO1 C16 . 34.7(4) no
C13 . MO1 C14 . 34.3(4) no
C13 . MO1 C15 . 58.1(3) no
C14 . MO1 C15 . 35.4(4) no
C13 . MO1 C16 . 57.3(3) no
C14 . MO1 C16 . 56.8(4) no
C15 . MO1 C16 . 33.6(4) no
MO1 . P1 MO1 5_656 80.3(1) no
MO1 . P1 C1 . 139.84(5) no
MO1 5_656 P1 C1 . 139.84(5) no
P1 . C1 C2 . 119.8(5) no
P1 . C1 C2 5_656 119.8(5) no
C2 . C1 C2 5_656 120.3(10) no
C1 . C2 C3 . 118.0(8) no
C1 . C2 C21 . 126.8(8) no
C3 . C2 C21 . 115.1(7) no
C2 . C3 C4 . 122.6(8) no
C2 . C3 H31 . 118.9 no
C4 . C3 H31 . 118.6 no
C3 . C4 C3 5_656 118.5(11) no
C3 . C4 C41 . 120.8(6) no
C3 5_656 C4 C41 . 120.8(6) no
MO1 . C11 O11 . 176.2(9) no
MO1 . C12 C13 . 72.2(5) no
MO1 . C12 C16 . 74.9(6) no
C13 . C12 C16 . 106.2(10) no
MO1 . C12 H121 . 117.1 no
C13 . C12 H121 . 125.3 no
C16 . C12 H121 . 128.5 no
MO1 . C13 C12 . 72.2(5) no
MO1 . C13 C14 . 71.8(5) no
C12 . C13 C14 . 107.6(9) no
MO1 . C13 H131 . 122.3 no
C12 . C13 H131 . 125.6 no
C14 . C13 H131 . 126.8 no
MO1 . C14 C13 . 73.9(6) no
MO1 . C14 C15 . 76.1(6) no
C13 . C14 C15 . 110.5(10) no
MO1 . C14 H141 . 116.9 no
C13 . C14 H141 . 122.8 no
C15 . C14 H141 . 126.7 no
MO1 . C15 C14 . 68.6(6) no
MO1 . C15 C16 . 72.6(6) no
C14 . C15 C16 . 104.7(10) no
MO1 . C15 H151 . 122.2 no
C14 . C15 H151 . 125.9 no
C16 . C15 H151 . 129.4 no
MO1 . C16 C12 . 70.4(6) no
MO1 . C16 C15 . 73.7(6) no
C12 . C16 C15 . 110.9(10) no
MO1 . C16 H161 . 123.2 no
C12 . C16 H161 . 123.5 no
C15 . C16 H161 . 125.7 no
C2 . C21 C22 . 111.6(7) no
C2 . C21 C23 . 110.5(8) no
C22 . C21 C23 . 106.0(8) no
C2 . C21 C24 . 112.0(8) no
C22 . C21 C24 . 106.2(9) no
C23 . C21 C24 . 110.4(8) no
C21 . C22 H221 . 111.4 no
C21 . C22 H222 . 109.7 no
H221 . C22 H222 . 108.2 no
C21 . C22 H223 . 110.6 no
H221 . C22 H223 . 109.1 no
H222 . C22 H223 . 107.7 no
C21 . C23 H231 . 111.2 no
C21 . C23 H232 . 110.4 no
H231 . C23 H232 . 108.0 no
C21 . C23 H233 . 111.0 no
H231 . C23 H233 . 108.2 no
H232 . C23 H233 . 107.9 no
C21 . C24 H241 . 110.9 no
C21 . C24 H242 . 110.6 no
H241 . C24 H242 . 108.1 no
C21 . C24 H243 . 110.6 no
H241 . C24 H243 . 108.4 no
H242 . C24 H243 . 108.3 no
C4 . C41 C42 . 108.1(9) no
C4 . C41 C43 . 113.4(11) no
C42 . C41 C43 . 102.6(19) no
C4 . C41 C44 . 107.9(10) no
C42 . C41 C44 . 112.0(18) no
C43 . C41 C44 . 112.8(18) no

loop_
_geom_bond_atom_site_label_1
_geom_bond_atom_site_label_2
_geom_bond_site_symmetry_2
_geom_bond_distance
_geom_bond_publ_flag
MO1 MO1 5_656 2.960(2) yes
MO1 I1 . 2.755(1) yes
MO1 P1 . 2.294(2) yes
MO1 C11 . 1.959(9) yes
MO1 C12 . 2.32(1) yes
MO1 C13 . 2.324(8) yes
MO1 C14 . 2.30(1) yes
MO1 C15 . 2.40(1) yes
MO1 C16 . 2.38(1) yes
P1 C1 . 1.86(1) yes
O11 C11 . 1.14(1) yes
C1 C2 . 1.42(1) yes
C1 C2 5_656 1.42(1) yes
C2 C3 . 1.38(1) yes
C2 C21 . 1.57(1) yes
C3 C4 . 1.39(1) yes
C3 H31 . 1.011 no
C4 C41 . 1.55(2) yes
C12 C13 . 1.42(1) yes
C12 C16 . 1.40(2) yes
C12 H121 . 1.01 no
C13 C14 . 1.36(2) yes
C13 H131 . 1.011 no
C14 C15 . 1.43(2) yes
C14 H141 . 1.01 no
C15 C16 . 1.38(2) yes
C15 H151 . 1.02 no
C16 H161 . 1.02 no
C21 C22 . 1.55(1) yes
C21 C23 . 1.51(1) yes
C21 C24 . 1.51(1) yes
C22 H221 . 1.00 no
C22 H222 . 1.02 no
C22 H223 . 1.01 no
C23 H231 . 1.01 no
C23 H232 . 1.01 no
C23 H233 . 1.01 no
C24 H241 . 1.01 no
C24 H242 . 1.01 no
C24 H243 . 1.01 no
C41 C42 . 1.61(2) yes
C41 C43 . 1.57(3) yes
C41 C44 . 1.46(2) yes
